data_1502809
loop_
_publ_author_name
'Pan, Jian-Yu'
'Chen, Shi-Lin'
'Li, Min-Yi'
'Li, Jun'
'Yang, Mei-Hua'
'Wu, Jun'

_publ_section_title
;
 Limonoids from the Seeds of a Hainan Mangrove,Xylocarpus granatum
;
_journal_issue 10
_journal_name_full 'Journal of Natural Products'
_journal_page_first 1672
_journal_paper_doi 10.1021/np100395w
_journal_volume 73
_journal_year 2010
_chemical_absolute_configuration rm
_chemical_formula_moiety 'C32 H40 O10'
_chemical_formula_sum 'C32 H40 O10'
_chemical_formula_weight 584.64
_chemical_name_systematic
; 
 ? 
;
_space_group_IT_number 4
_symmetry_cell_setting monoclinic
_symmetry_space_group_name_Hall 'P 2yb'
_symmetry_space_group_name_H-M 'P 1 21 1'
_atom_sites_solution_hydrogens geom
_atom_sites_solution_primary direct
_atom_sites_solution_secondary difmap
_audit_creation_method SHELXL-97
_cell_angle_alpha 90.00
_cell_angle_beta 96.8140(10)
_cell_angle_gamma 90.00
_cell_formula_units_Z 2
_cell_length_a 7.9418(4)
_cell_length_b 16.2706(9)
_cell_length_c 11.6249(6)
_cell_measurement_reflns_used 4550
_cell_measurement_temperature 173(2)
_cell_measurement_theta_max 27.01
_cell_measurement_theta_min 2.50
_cell_volume 1491.53(14)
_computing_cell_refinement 'SAINT-PLUS (Bruker, 2003)'
_computing_data_collection 'SMART (Bruker, 2001)'
_computing_data_reduction SAINT-PLUS
_computing_molecular_graphics SHELXTL
_computing_publication_material SHELXTL
_computing_structure_refinement SHELXTL
_computing_structure_solution 'SHELXTL (Bruker, 2005)'
_diffrn_ambient_temperature 173(2)
_diffrn_measured_fraction_theta_full 0.989
_diffrn_measured_fraction_theta_max 0.989
_diffrn_measurement_device_type 'Bruker AXS SMART 1000 CCD diffractometer'
_diffrn_measurement_method '\w scans'
_diffrn_radiation_monochromator graphite
_diffrn_radiation_source 'fine-focus sealed tube'
_diffrn_radiation_type MoK\a
_diffrn_radiation_wavelength 0.71073
_diffrn_reflns_av_R_equivalents 0.0197
_diffrn_reflns_av_sigmaI/netI 0.0276
_diffrn_reflns_limit_h_max 6
_diffrn_reflns_limit_h_min -10
_diffrn_reflns_limit_k_max 20
_diffrn_reflns_limit_k_min -20
_diffrn_reflns_limit_l_max 14
_diffrn_reflns_limit_l_min -13
_diffrn_reflns_number 7578
_diffrn_reflns_theta_full 27.09
_diffrn_reflns_theta_max 27.09
_diffrn_reflns_theta_min 2.16
_diffrn_standards_number 0
_exptl_absorpt_coefficient_mu 0.096
_exptl_absorpt_correction_T_max 0.9698
_exptl_absorpt_correction_T_min 0.9571
_exptl_absorpt_correction_type multi-scan
_exptl_absorpt_process_details 'SADABS (Sheldrick, 2004)'
_exptl_crystal_colour colorless
_exptl_crystal_density_diffrn 1.302
_exptl_crystal_density_method 'not measured'
_exptl_crystal_description block
_exptl_crystal_F_000 624
_exptl_crystal_size_max 0.46
_exptl_crystal_size_mid 0.42
_exptl_crystal_size_min 0.32
_refine_diff_density_max 0.225
_refine_diff_density_min -0.212
_refine_diff_density_rms 0.045
_refine_ls_extinction_method none
_refine_ls_goodness_of_fit_ref 1.059
_refine_ls_hydrogen_treatment constr
_refine_ls_matrix_type full
_refine_ls_number_parameters 387
_refine_ls_number_reflns 3355
_refine_ls_number_restraints 1
_refine_ls_restrained_S_all 1.058
_refine_ls_R_factor_all 0.0410
_refine_ls_R_factor_gt 0.0352
_refine_ls_shift/su_max 0.000
_refine_ls_shift/su_mean 0.000
_refine_ls_structure_factor_coef Fsqd
_refine_ls_weighting_details 'calc w=1/[\s^2^(Fo^2^)+(0.0702P)^2^+0.1313P] where P=(Fo^2^+2Fc^2^)/3'
_refine_ls_weighting_scheme calc
_refine_ls_wR_factor_gt 0.0993
_refine_ls_wR_factor_ref 0.1041
_reflns_number_gt 3023
_reflns_number_total 3355
_reflns_threshold_expression >2sigma(I)
_cod_data_source_file np100395w_si_003.cif
_cod_data_source_block hainangranatumin_B
_cod_depositor_comments
;
The following automatic conversions were performed:

'_symmetry_cell_setting' value 'Monoclinic' changed to 'monoclinic'
according to /home/saulius/struct/CIF-dictionaries/cif_core.dic
dictionary named 'cif_core.dic' version 2.4.2 from 2011-04-26.

Automatic conversion script
Id: cif_fix_values 1715 2011-07-08 13:25:40Z adriana 
;
_cod_original_sg_symbol_H-M P2(1)
_cod_database_code 1502809

loop_
_symmetry_equiv_pos_as_xyz
'x, y, z'
'-x, y+1/2, -z'

loop_
_atom_site_label
_atom_site_type_symbol
_atom_site_fract_x
_atom_site_fract_y
_atom_site_fract_z
_atom_site_U_iso_or_equiv
_atom_site_adp_type
_atom_site_occupancy
_atom_site_symmetry_multiplicity
_atom_site_calc_flag
_atom_site_refinement_flags
C1 C 1.0812(3) 0.92706(16) 0.3483(2) 0.0285(5) Uani 1 1 d .
C2 C 1.0165(3) 0.85352(16) 0.2839(2) 0.0250(5) Uani 1 1 d .
C3 C 1.0647(3) 0.77843(17) 0.3194(2) 0.0303(5) Uani 1 1 d .
H3 H 1.0179 0.7336 0.2740 0.036 Uiso 1 1 calc R
C4 C 1.1872(3) 0.75799(17) 0.4251(2) 0.0303(5) Uani 1 1 d .
C5 C 1.2931(3) 0.83472(17) 0.4650(2) 0.0272(5) Uani 1 1 d .
H5 H 1.3753 0.8434 0.4073 0.033 Uiso 1 1 calc R
C6 C 1.4002(3) 0.8209(2) 0.5844(2) 0.0327(6) Uani 1 1 d .
H6A H 1.3465 0.8507 0.6448 0.039 Uiso 1 1 calc R
H6B H 1.4002 0.7617 0.6035 0.039 Uiso 1 1 calc R
C7 C 1.5814(3) 0.84998(17) 0.5863(2) 0.0294(5) Uani 1 1 d .
C8 C 0.7045(3) 0.87798(15) 0.2084(2) 0.0232(5) Uani 1 1 d .
C9 C 0.6884(3) 0.96275(16) 0.2661(2) 0.0265(5) Uani 1 1 d .
C10 C 1.1852(3) 0.91384(17) 0.4649(2) 0.0295(5) Uani 1 1 d .
H10 H 1.1034 0.9057 0.5230 0.035 Uiso 1 1 calc R
C11 C 0.6811(3) 1.03854(16) 0.1916(2) 0.0304(5) Uani 1 1 d .
H11A H 0.7937 1.0655 0.2017 0.036 Uiso 1 1 calc R
H11B H 0.5984 1.0774 0.2186 0.036 Uiso 1 1 calc R
C12 C 0.6310(3) 1.02145(15) 0.0623(2) 0.0268(5) Uani 1 1 d .
H12A H 0.7334 1.0066 0.0259 0.032 Uiso 1 1 calc R
H12B H 0.5820 1.0718 0.0241 0.032 Uiso 1 1 calc R
C13 C 0.5008(3) 0.95113(14) 0.0440(2) 0.0227(5) Uani 1 1 d .
C14 C 0.5772(3) 0.87285(14) 0.09889(19) 0.0213(4) Uani 1 1 d .
C15 C 0.5257(3) 0.79971(15) 0.0569(2) 0.0247(5) Uani 1 1 d .
H15 H 0.5721 0.7514 0.0939 0.030 Uiso 1 1 calc R
C16 C 0.3982(3) 0.79189(15) -0.0458(2) 0.0260(5) Uani 1 1 d .
C17 C 0.4594(3) 0.93378(15) -0.0865(2) 0.0234(5) Uani 1 1 d .
H17 H 0.5682 0.9246 -0.1200 0.028 Uiso 1 1 calc R
C18 C 0.3394(3) 0.97149(17) 0.0992(2) 0.0282(5) Uani 1 1 d .
H18A H 0.2515 0.9308 0.0746 0.042 Uiso 1 1 calc R
H18B H 0.2992 1.0264 0.0745 0.042 Uiso 1 1 calc R
H18C H 0.3647 0.9703 0.1838 0.042 Uiso 1 1 calc R
C19 C 1.2889(4) 0.99086(19) 0.5011(3) 0.0419(7) Uani 1 1 d .
H19A H 1.3777 0.9981 0.4502 0.063 Uiso 1 1 calc R
H19B H 1.3412 0.9848 0.5814 0.063 Uiso 1 1 calc R
H19C H 1.2142 1.0390 0.4950 0.063 Uiso 1 1 calc R
C20 C 0.3631(3) 1.00060(15) -0.1539(2) 0.0250(5) Uani 1 1 d .
C21 C 0.1939(3) 1.00218(17) -0.1872(2) 0.0320(6) Uani 1 1 d .
H21 H 0.1171 0.9601 -0.1712 0.038 Uiso 1 1 calc R
C22 C 0.4276(3) 1.07520(16) -0.1964(2) 0.0313(5) Uani 1 1 d .
H22 H 0.5425 1.0928 -0.1875 0.038 Uiso 1 1 calc R
C23 C 0.2946(4) 1.11555(17) -0.2511(2) 0.0347(6) Uani 1 1 d .
H23 H 0.3013 1.1674 -0.2878 0.042 Uiso 1 1 calc R
C28 C 1.3053(4) 0.6897(2) 0.3907(3) 0.0445(7) Uani 1 1 d .
H28A H 1.2375 0.6421 0.3619 0.067 Uiso 1 1 calc R
H28B H 1.3835 0.6736 0.4585 0.067 Uiso 1 1 calc R
H28C H 1.3701 0.7100 0.3299 0.067 Uiso 1 1 calc R
C29 C 1.0789(4) 0.7262(2) 0.5178(3) 0.0459(8) Uani 1 1 d .
H29A H 1.0061 0.7706 0.5403 0.069 Uiso 1 1 calc R
H29B H 1.1536 0.7074 0.5859 0.069 Uiso 1 1 calc R
H29C H 1.0082 0.6803 0.4860 0.069 Uiso 1 1 calc R
C30 C 0.8922(3) 0.86915(15) 0.1759(2) 0.0248(5) Uani 1 1 d .
H30 H 0.9252 0.9200 0.1358 0.030 Uiso 1 1 calc R
C31 C 1.7915(4) 0.9417(2) 0.6668(3) 0.0455(8) Uani 1 1 d .
H31A H 1.8731 0.8977 0.6895 0.068 Uiso 1 1 calc R
H31B H 1.8076 0.9866 0.7232 0.068 Uiso 1 1 calc R
H31C H 1.8092 0.9623 0.5900 0.068 Uiso 1 1 calc R
C1' C 0.9090(3) 0.81406(16) -0.0127(2) 0.0258(5) Uani 1 1 d .
C2' C 0.9184(3) 0.73603(17) -0.0833(2) 0.0291(5) Uani 1 1 d .
H2' H 1.0073 0.7450 -0.1362 0.035 Uiso 1 1 calc R
C3' C 0.7479(4) 0.72488(18) -0.1607(2) 0.0369(6) Uani 1 1 d .
H3'1 H 0.6638 0.7013 -0.1136 0.044 Uiso 1 1 calc R
H3'2 H 0.7058 0.7794 -0.1887 0.044 Uiso 1 1 calc R
C4' C 0.7619(4) 0.66960(19) -0.2638(3) 0.0417(7) Uani 1 1 d .
H4'1 H 0.8409 0.6939 -0.3128 0.063 Uiso 1 1 calc R
H4'2 H 0.6500 0.6636 -0.3086 0.063 Uiso 1 1 calc R
H4'3 H 0.8037 0.6155 -0.2367 0.063 Uiso 1 1 calc R
C5' C 0.9687(4) 0.65991(18) -0.0128(3) 0.0373(6) Uani 1 1 d .
H5'1 H 1.0776 0.6694 0.0344 0.056 Uiso 1 1 calc R
H5'2 H 0.9792 0.6134 -0.0650 0.056 Uiso 1 1 calc R
H5'3 H 0.8818 0.6476 0.0379 0.056 Uiso 1 1 calc R
O1 O 1.0499(3) 0.99542(12) 0.3098(2) 0.0436(5) Uani 1 1 d .
O2 O 1.6801(2) 0.82145(13) 0.52694(16) 0.0362(4) Uani 1 1 d .
O3 O 1.6213(2) 0.90985(14) 0.66337(16) 0.0397(5) Uani 1 1 d .
O4 O 0.6695(2) 0.81416(10) 0.28283(14) 0.0263(4) Uani 1 1 d .
H4 H 0.6748 0.8321 0.3509 0.039 Uiso 1 1 calc R
O5 O 0.6770(3) 0.96506(13) 0.36889(16) 0.0387(5) Uani 1 1 d .
O6 O 0.3299(2) 0.72782(12) -0.07582(19) 0.0365(4) Uani 1 1 d .
O7 O 0.3543(2) 0.86038(10) -0.10722(16) 0.0282(4) Uani 1 1 d .
O8 O 0.1488(2) 1.07259(12) -0.24716(17) 0.0359(4) Uani 1 1 d .
O9 O 0.8997(2) 0.79909(11) 0.10118(14) 0.0254(4) Uani 1 1 d .
O10 O 0.9068(3) 0.88280(12) -0.05224(16) 0.0368(4) Uani 1 1 d .

loop_
_atom_site_aniso_label
_atom_site_aniso_U_11
_atom_site_aniso_U_22
_atom_site_aniso_U_33
_atom_site_aniso_U_23
_atom_site_aniso_U_13
_atom_site_aniso_U_12
C1 0.0217(11) 0.0318(13) 0.0309(12) -0.0001(11) -0.0015(9) -0.0019(10)
C2 0.0192(10) 0.0333(13) 0.0216(11) 0.0013(10) -0.0011(8) -0.0006(9)
C3 0.0249(11) 0.0298(13) 0.0345(13) 0.0004(11) -0.0031(10) -0.0043(10)
C4 0.0242(12) 0.0321(13) 0.0329(13) 0.0044(11) -0.0034(10) 0.0023(10)
C5 0.0209(10) 0.0388(14) 0.0213(11) 0.0020(10) 0.0005(8) 0.0010(10)
C6 0.0267(11) 0.0510(16) 0.0195(11) 0.0045(11) -0.0003(9) 0.0002(12)
C7 0.0290(12) 0.0393(14) 0.0187(11) 0.0035(10) -0.0021(9) 0.0062(10)
C8 0.0216(10) 0.0234(11) 0.0240(11) -0.0001(9) 0.0002(8) 0.0000(9)
C9 0.0238(11) 0.0248(12) 0.0298(13) -0.0046(10) -0.0008(9) -0.0007(9)
C10 0.0274(12) 0.0364(14) 0.0239(11) -0.0035(11) -0.0006(9) 0.0026(10)
C11 0.0341(13) 0.0230(12) 0.0323(13) -0.0011(10) -0.0032(10) -0.0010(10)
C12 0.0299(12) 0.0226(11) 0.0263(12) 0.0027(10) -0.0032(9) -0.0018(10)
C13 0.0218(11) 0.0219(12) 0.0237(11) 0.0017(9) 0.0003(8) 0.0014(9)
C14 0.0179(9) 0.0237(11) 0.0226(11) 0.0014(9) 0.0031(8) 0.0002(8)
C15 0.0210(10) 0.0233(11) 0.0293(12) 0.0020(10) 0.0010(9) -0.0008(9)
C16 0.0199(10) 0.0237(11) 0.0338(12) -0.0027(10) 0.0012(9) 0.0012(9)
C17 0.0220(10) 0.0243(11) 0.0232(11) -0.0001(9) -0.0004(8) -0.0014(9)
C18 0.0275(12) 0.0310(13) 0.0263(12) -0.0023(10) 0.0036(9) 0.0046(10)
C19 0.0438(15) 0.0409(16) 0.0367(15) -0.0121(12) -0.0122(12) 0.0054(13)
C20 0.0289(11) 0.0255(12) 0.0198(11) -0.0037(9) -0.0003(9) 0.0015(10)
C21 0.0296(12) 0.0306(13) 0.0340(14) 0.0029(11) -0.0033(10) -0.0004(10)
C22 0.0327(12) 0.0276(12) 0.0328(13) 0.0012(11) 0.0001(10) -0.0017(10)
C23 0.0449(15) 0.0274(13) 0.0307(13) -0.0003(11) -0.0003(11) 0.0004(11)
C28 0.0368(16) 0.0357(15) 0.0576(19) -0.0013(14) -0.0080(13) 0.0101(12)
C29 0.0332(14) 0.0533(19) 0.0499(17) 0.0213(15) -0.0006(12) -0.0062(13)
C30 0.0212(10) 0.0250(12) 0.0272(11) -0.0013(9) -0.0009(8) -0.0029(9)
C31 0.0318(14) 0.057(2) 0.0458(17) -0.0077(15) -0.0043(12) -0.0062(13)
C1' 0.0200(10) 0.0314(13) 0.0259(12) 0.0015(10) 0.0025(8) -0.0020(9)
C2' 0.0254(11) 0.0327(13) 0.0304(13) -0.0003(10) 0.0082(10) 0.0020(10)
C3' 0.0347(14) 0.0341(15) 0.0407(15) -0.0059(12) 0.0001(11) 0.0056(11)
C4' 0.0549(18) 0.0392(16) 0.0301(14) -0.0034(12) 0.0016(12) -0.0010(14)
C5' 0.0431(16) 0.0308(14) 0.0385(15) -0.0023(12) 0.0068(12) 0.0062(12)
O1 0.0452(12) 0.0308(10) 0.0489(12) 0.0027(9) -0.0187(9) -0.0068(9)
O2 0.0301(9) 0.0486(11) 0.0296(9) 0.0003(9) 0.0028(7) 0.0063(8)
O3 0.0286(9) 0.0573(13) 0.0323(10) -0.0097(9) -0.0004(7) 0.0017(9)
O4 0.0299(8) 0.0256(9) 0.0232(8) 0.0019(7) 0.0025(6) -0.0008(7)
O5 0.0527(12) 0.0359(10) 0.0280(10) -0.0059(8) 0.0067(8) 0.0017(9)
O6 0.0309(9) 0.0270(10) 0.0486(11) -0.0030(8) -0.0079(8) -0.0047(8)
O7 0.0259(8) 0.0258(9) 0.0310(9) -0.0028(7) -0.0048(7) -0.0024(7)
O8 0.0350(10) 0.0335(10) 0.0364(10) 0.0020(8) -0.0070(8) 0.0052(8)
O9 0.0229(7) 0.0273(9) 0.0256(8) -0.0015(7) 0.0016(6) 0.0008(7)
O10 0.0493(11) 0.0334(10) 0.0285(9) 0.0020(8) 0.0078(8) -0.0042(9)

loop_
_atom_type_symbol
_atom_type_description
_atom_type_scat_dispersion_real
_atom_type_scat_dispersion_imag
_atom_type_scat_source
C C 0.0033 0.0000 'International Tables Vol C Tables 4.2.6.8 and 6.1.1.4'
H H 0.0000 0.0000 'International Tables Vol C Tables 4.2.6.8 and 6.1.1.4'
O O 0.0106 0.0000 'International Tables Vol C Tables 4.2.6.8 and 6.1.1.4'

loop_
_geom_angle_atom_site_label_1
_geom_angle_atom_site_label_2
_geom_angle_atom_site_label_3
_geom_angle
O1 C1 C2 120.9(2)
O1 C1 C10 121.7(2)
C2 C1 C10 117.4(2)
C3 C2 C1 121.2(2)
C3 C2 C30 122.9(2)
C1 C2 C30 115.9(2)
C2 C3 C4 126.0(2)
C2 C3 H3 117.0
C4 C3 H3 117.0
C3 C4 C28 107.5(2)
C3 C4 C29 106.5(2)
C28 C4 C29 110.3(3)
C3 C4 C5 110.0(2)
C28 C4 C5 109.5(2)
C29 C4 C5 112.9(2)
C4 C5 C10 112.97(19)
C4 C5 C6 111.8(2)
C10 C5 C6 111.4(2)
C4 C5 H5 106.7
C10 C5 H5 106.7
C6 C5 H5 106.7
C7 C6 C5 112.8(2)
C7 C6 H6A 109.0
C5 C6 H6A 109.0
C7 C6 H6B 109.0
C5 C6 H6B 109.0
H6A C6 H6B 107.8
O2 C7 O3 123.4(2)
O2 C7 C6 123.8(3)
O3 C7 C6 112.8(2)
O4 C8 C14 108.26(18)
O4 C8 C9 111.16(18)
C14 C8 C9 109.21(18)
O4 C8 C30 109.94(18)
C14 C8 C30 110.04(18)
C9 C8 C30 108.22(18)
O5 C9 C11 122.8(2)
O5 C9 C8 118.4(2)
C11 C9 C8 118.7(2)
C1 C10 C19 110.4(2)
C1 C10 C5 111.2(2)
C19 C10 C5 113.7(2)
C1 C10 H10 107.1
C19 C10 H10 107.1
C5 C10 H10 107.1
C9 C11 C12 113.8(2)
C9 C11 H11A 108.8
C12 C11 H11A 108.8
C9 C11 H11B 108.8
C12 C11 H11B 108.8
H11A C11 H11B 107.7
C11 C12 C13 111.3(2)
C11 C12 H12A 109.4
C13 C12 H12A 109.4
C11 C12 H12B 109.4
C13 C12 H12B 109.4
H12A C12 H12B 108.0
C14 C13 C18 108.46(19)
C14 C13 C12 109.70(19)
C18 C13 C12 111.2(2)
C14 C13 C17 106.76(18)
C18 C13 C17 111.09(19)
C12 C13 C17 109.53(19)
C15 C14 C13 120.35(19)
C15 C14 C8 119.8(2)
C13 C14 C8 119.68(19)
C14 C15 C16 121.7(2)
C14 C15 H15 119.2
C16 C15 H15 119.2
O6 C16 O7 118.8(2)
O6 C16 C15 123.3(2)
O7 C16 C15 117.8(2)
O7 C17 C20 105.15(18)
O7 C17 C13 111.31(19)
C20 C17 C13 114.76(19)
O7 C17 H17 108.5
C20 C17 H17 108.5
C13 C17 H17 108.5
C13 C18 H18A 109.5
C13 C18 H18B 109.5
H18A C18 H18B 109.5
C13 C18 H18C 109.5
H18A C18 H18C 109.5
H18B C18 H18C 109.5
C10 C19 H19A 109.5
C10 C19 H19B 109.5
H19A C19 H19B 109.5
C10 C19 H19C 109.5
H19A C19 H19C 109.5
H19B C19 H19C 109.5
C21 C20 C22 105.6(2)
C21 C20 C17 126.3(2)
C22 C20 C17 128.0(2)
C20 C21 O8 110.7(2)
C20 C21 H21 124.7
O8 C21 H21 124.7
C23 C22 C20 106.6(2)
C23 C22 H22 126.7
C20 C22 H22 126.7
C22 C23 O8 111.1(2)
C22 C23 H23 124.5
O8 C23 H23 124.5
C4 C28 H28A 109.5
C4 C28 H28B 109.5
H28A C28 H28B 109.5
C4 C28 H28C 109.5
H28A C28 H28C 109.5
H28B C28 H28C 109.5
C4 C29 H29A 109.5
C4 C29 H29B 109.5
H29A C29 H29B 109.5
C4 C29 H29C 109.5
H29A C29 H29C 109.5
H29B C29 H29C 109.5
O9 C30 C2 107.21(19)
O9 C30 C8 108.85(17)
C2 C30 C8 110.71(19)
O9 C30 H30 110.0
C2 C30 H30 110.0
C8 C30 H30 110.0
O3 C31 H31A 109.5
O3 C31 H31B 109.5
H31A C31 H31B 109.5
O3 C31 H31C 109.5
H31A C31 H31C 109.5
H31B C31 H31C 109.5
O10 C1' O9 122.5(2)
O10 C1' C2' 124.6(2)
O9 C1' C2' 112.9(2)
C5' C2' C1' 114.8(2)
C5' C2' C3' 112.1(2)
C1' C2' C3' 108.5(2)
C5' C2' H2' 107.0
C1' C2' H2' 107.0
C3' C2' H2' 107.0
C4' C3' C2' 112.9(2)
C4' C3' H3'1 109.0
C2' C3' H3'1 109.0
C4' C3' H3'2 109.0
C2' C3' H3'2 109.0
H3'1 C3' H3'2 107.8
C3' C4' H4'1 109.5
C3' C4' H4'2 109.5
H4'1 C4' H4'2 109.5
C3' C4' H4'3 109.5
H4'1 C4' H4'3 109.5
H4'2 C4' H4'3 109.5
C2' C5' H5'1 109.5
C2' C5' H5'2 109.5
H5'1 C5' H5'2 109.5
C2' C5' H5'3 109.5
H5'1 C5' H5'3 109.5
H5'2 C5' H5'3 109.5
C7 O3 C31 115.3(2)
C8 O4 H4 109.5
C16 O7 C17 118.83(17)
C23 O8 C21 106.0(2)
C1' O9 C30 117.25(18)

loop_
_geom_bond_atom_site_label_1
_geom_bond_atom_site_label_2
_geom_bond_distance
C1 O1 1.214(3)
C1 C2 1.471(4)
C1 C10 1.516(3)
C2 C3 1.331(4)
C2 C30 1.524(3)
C3 C4 1.511(3)
C3 H3 0.9500
C4 C28 1.537(4)
C4 C29 1.545(4)
C4 C5 1.546(4)
C5 C10 1.546(4)
C5 C6 1.555(3)
C5 H5 1.0000
C6 C7 1.513(3)
C6 H6A 0.9900
C6 H6B 0.9900
C7 O2 1.198(3)
C7 O3 1.335(3)
C8 O4 1.400(3)
C8 C14 1.531(3)
C8 C9 1.546(3)
C8 C30 1.587(3)
C9 O5 1.209(3)
C9 C11 1.505(4)
C10 C19 1.531(4)
C10 H10 1.0000
C11 C12 1.533(3)
C11 H11A 0.9900
C11 H11B 0.9900
C12 C13 1.539(3)
C12 H12A 0.9900
C12 H12B 0.9900
C13 C14 1.518(3)
C13 C18 1.536(3)
C13 C17 1.540(3)
C14 C15 1.332(3)
C15 C16 1.476(3)
C15 H15 0.9500
C16 O6 1.208(3)
C16 O7 1.347(3)
C17 O7 1.461(3)
C17 C20 1.496(3)
C17 H17 1.0000
C18 H18A 0.9800
C18 H18B 0.9800
C18 H18C 0.9800
C19 H19A 0.9800
C19 H19B 0.9800
C19 H19C 0.9800
C20 C21 1.354(4)
C20 C22 1.428(4)
C21 O8 1.366(3)
C21 H21 0.9500
C22 C23 1.339(4)
C22 H22 0.9500
C23 O8 1.358(4)
C23 H23 0.9500
C28 H28A 0.9800
C28 H28B 0.9800
C28 H28C 0.9800
C29 H29A 0.9800
C29 H29B 0.9800
C29 H29C 0.9800
C30 O9 1.439(3)
C30 H30 1.0000
C31 O3 1.443(4)
C31 H31A 0.9800
C31 H31B 0.9800
C31 H31C 0.9800
C1' O10 1.208(3)
C1' O9 1.357(3)
C1' C2' 1.518(4)
C2' C5' 1.512(4)
C2' C3' 1.545(4)
C2' H2' 1.0000
C3' C4' 1.513(4)
C3' H3'1 0.9900
C3' H3'2 0.9900
C4' H4'1 0.9800
C4' H4'2 0.9800
C4' H4'3 0.9800
C5' H5'1 0.9800
C5' H5'2 0.9800
C5' H5'3 0.9800
O4 H4 0.8400

loop_
_geom_hbond_atom_site_label_D
_geom_hbond_atom_site_label_H
_geom_hbond_atom_site_label_A
_geom_hbond_distance_DH
_geom_hbond_distance_HA
_geom_hbond_distance_DA
_geom_hbond_angle_DHA
_geom_hbond_site_symmetry_A
O4 H4 O2 0.84 2.05 2.832(2) 154.8 1_455

loop_
_geom_torsion_atom_site_label_1
_geom_torsion_atom_site_label_2
_geom_torsion_atom_site_label_3
_geom_torsion_atom_site_label_4
_geom_torsion
O1 C1 C2 C3 172.8(3)
C10 C1 C2 C3 -8.2(3)
O1 C1 C2 C30 -7.4(3)
C10 C1 C2 C30 171.6(2)
C1 C2 C3 C4 -0.2(4)
C30 C2 C3 C4 180.0(2)
C2 C3 C4 C28 -137.4(3)
C2 C3 C4 C29 104.4(3)
C2 C3 C4 C5 -18.2(4)
C3 C4 C5 C10 44.2(3)
C28 C4 C5 C10 162.1(2)
C29 C4 C5 C10 -74.5(3)
C3 C4 C5 C6 170.9(2)
C28 C4 C5 C6 -71.2(3)
C29 C4 C5 C6 52.2(3)
C4 C5 C6 C7 134.1(2)
C10 C5 C6 C7 -98.4(3)
C5 C6 C7 O2 -63.0(4)
C5 C6 C7 O3 118.4(3)
O4 C8 C9 O5 11.8(3)
C14 C8 C9 O5 131.2(2)
C30 C8 C9 O5 -109.0(3)
O4 C8 C9 C11 -166.0(2)
C14 C8 C9 C11 -46.6(3)
C30 C8 C9 C11 73.2(3)
O1 C1 C10 C19 -19.5(4)
C2 C1 C10 C19 161.5(2)
O1 C1 C10 C5 -146.6(3)
C2 C1 C10 C5 34.4(3)
C4 C5 C10 C1 -53.1(3)
C6 C5 C10 C1 179.9(2)
C4 C5 C10 C19 -178.5(2)
C6 C5 C10 C19 54.6(3)
O5 C9 C11 C12 -158.1(2)
C8 C9 C11 C12 19.6(3)
C9 C11 C12 C13 35.2(3)
C11 C12 C13 C14 -60.9(3)
C11 C12 C13 C18 59.0(3)
C11 C12 C13 C17 -177.80(19)
C18 C13 C14 C15 86.5(3)
C12 C13 C14 C15 -151.8(2)
C17 C13 C14 C15 -33.2(3)
C18 C13 C14 C8 -89.0(2)
C12 C13 C14 C8 32.7(3)
C17 C13 C14 C8 151.25(19)
O4 C8 C14 C15 -36.0(3)
C9 C8 C14 C15 -157.1(2)
C30 C8 C14 C15 84.2(3)
O4 C8 C14 C13 139.56(19)
C9 C8 C14 C13 18.4(3)
C30 C8 C14 C13 -100.3(2)
C13 C14 C15 C16 2.1(3)
C8 C14 C15 C16 177.6(2)
C14 C15 C16 O6 -168.4(2)
C14 C15 C16 O7 10.2(3)
C14 C13 C17 O7 53.6(2)
C18 C13 C17 O7 -64.5(2)
C12 C13 C17 O7 172.29(18)
C14 C13 C17 C20 172.84(19)
C18 C13 C17 C20 54.8(3)
C12 C13 C17 C20 -68.4(3)
O7 C17 C20 C21 23.3(3)
C13 C17 C20 C21 -99.4(3)
O7 C17 C20 C22 -156.8(2)
C13 C17 C20 C22 80.6(3)
C22 C20 C21 O8 -0.2(3)
C17 C20 C21 O8 179.8(2)
C21 C20 C22 C23 0.1(3)
C17 C20 C22 C23 -179.9(2)
C20 C22 C23 O8 0.0(3)
C3 C2 C30 O9 -24.2(3)
C1 C2 C30 O9 156.05(19)
C3 C2 C30 C8 94.5(3)
C1 C2 C30 C8 -85.3(2)
O4 C8 C30 O9 70.3(2)
C14 C8 C30 O9 -48.8(2)
C9 C8 C30 O9 -168.09(18)
O4 C8 C30 C2 -47.3(2)
C14 C8 C30 C2 -166.4(2)
C9 C8 C30 C2 74.3(2)
O10 C1' C2' C5' 163.6(2)
O9 C1' C2' C5' -17.7(3)
O10 C1' C2' C3' -70.1(3)
O9 C1' C2' C3' 108.6(2)
C5' C2' C3' C4' -73.4(3)
C1' C2' C3' C4' 158.8(2)
O2 C7 O3 C31 3.0(4)
C6 C7 O3 C31 -178.3(2)
O6 C16 O7 C17 -167.6(2)
C15 C16 O7 C17 13.7(3)
C20 C17 O7 C16 -171.76(19)
C13 C17 O7 C16 -46.9(3)
C22 C23 O8 C21 -0.1(3)
C20 C21 O8 C23 0.2(3)
O10 C1' O9 C30 -1.9(3)
C2' C1' O9 C30 179.35(19)
C2 C30 O9 C1' -134.33(19)
C8 C30 O9 C1' 105.9(2)

loop_
_cod_related_entry_id
_cod_related_entry_code
_cod_related_entry_database
1 27025126 ChemSpider
